data_9002370
loop_
_publ_author_name
'Hazen, R. M.'
'Yang, H.'
'Prewitt, C. T.'

_publ_section_title
;
 High-pressure crystal chemistry of Fe3+-wadsleyite, beta-Fe2.33Si0.67O4
 Pressure = 5.45 GPa
;
_journal_name_full 'American Mineralogist'
_journal_page_first 778
_journal_page_last 783
_journal_volume 85
_journal_year 2000
_chemical_formula_sum 'Fe2.33 O4 Si0.67'
_chemical_name_mineral Wadsleyite
_space_group_IT_number 74
_symmetry_space_group_name_Hall '-I 2b 2'
_symmetry_space_group_name_H-M 'I m m a'
_cell_angle_alpha 90
_cell_angle_beta 90
_cell_angle_gamma 90
_cell_length_a 5.7889
_cell_length_b 11.7496
_cell_length_c 8.2898
_cell_formula_units_Z 8
_cell_volume 563.849
_database_code_amcsd 0002454
_diffrn_ambient_pressure 5.45e+06
_exptl_crystal_density_diffrn 5.017
_cod_original_formula_sum 'Fe2.33 Si.67 O4'
_cod_database_code 9002370

loop_
_space_group_symop_operation_xyz
x,y,z
1/2+x,1/2+y,1/2+z
x,1/2-y,z
1/2+x,-y,1/2+z
-x,1/2+y,-z
1/2-x,+y,1/2-z
-x,y,z
1/2-x,1/2+y,1/2+z
x,-y,-z
1/2+x,1/2-y,1/2-z
x,1/2+y,-z
1/2+x,+y,1/2-z
-x,1/2-y,z
1/2-x,-y,1/2+z
-x,-y,-z
1/2-x,1/2-y,1/2-z

loop_
_atom_site_label
_atom_site_fract_x
_atom_site_fract_y
_atom_site_fract_z
_atom_site_occupancy
_atom_site_U_iso_or_equiv
Fe1 0.00000 0.00000 0.00000 1.00000 0.00849
Fe2 0.00000 0.25000 0.97060 1.00000 0.00709
Fe3 0.25000 0.12450 0.25000 1.00000 0.00912
SiT 0.00000 0.12040 0.61870 0.67000 0.00595
FeT 0.00000 0.12040 0.61870 0.33000 0.00595
O1 0.00000 0.25000 0.22810 1.00000 0.00887
O2 0.00000 0.25000 0.72350 1.00000 0.01520
O3 0.00000 0.99330 0.25400 1.00000 0.01520
O4 0.25710 0.12310 0.99960 1.00000 0.01140

loop_
_cod_related_entry_id
_cod_related_entry_database
_cod_related_entry_code
1 AMCSD 0002454
